data_4115827
loop_
_publ_author_name
'Anna Y. Kornienko'
'Thomas J. Emge'
'John G. Brennan'

_publ_contact_author_address
; 
 Department of Chemistry 
 Rutgers, The State University of New Jersey
 610 Taylor Road
 Piscataway, New Jersey  08854-8087  U.S.A. 
;
_publ_contact_author_email bren@rutchem.rutgers.edu
_publ_contact_author_name 'J. G. Brennan'
_publ_section_title
;
 Chalcogen-Rich Lanthanide Clusters: Cluster Reactivity and the Influence
 of Ancillary Ligands on Structure
;
_journal_name_full 'Journal of the American Chemical Society'
_journal_page_first 11933
_journal_page_last 11939
_journal_paper_doi 10.1021/ja011487u
_journal_volume 123
_journal_year 2001
_chemical_formula_moiety '(py)8Yb4Se(Se2)4(TeC6H5)(SeTeC6H5) + 2(py)'
_chemical_formula_sum 'C62 H60 N10 Se10 Te2 Yb4'
_chemical_formula_weight 2682.16
_space_group_IT_number 14
_symmetry_cell_setting monoclinic
_symmetry_space_group_name_Hall '-P 2ybc'
_symmetry_space_group_name_H-M 'P 1 21/c 1'
_atom_sites_solution_hydrogens geom
_atom_sites_solution_primary direct
_atom_sites_solution_secondary difmap
_audit_creation_method SHELXL-97
_cell_angle_alpha 90.00(7)
_cell_angle_beta 91.25(4)
_cell_angle_gamma 90.00(4)
_cell_formula_units_Z 4
_cell_length_a 12.305(6)
_cell_length_b 31.220(19)
_cell_length_c 19.105(9)
_cell_measurement_reflns_used 25
_cell_measurement_temperature 153(5)
_cell_measurement_theta_max 11.6
_cell_measurement_theta_min 8.2
_cell_volume 7338(7)
_computing_cell_refinement CAD4
_computing_data_collection CAD4
_computing_data_reduction 'local program'
_computing_molecular_graphics 'XPMA/ZORTEP (Zsolnai, 1997)'
_computing_structure_refinement 'SHELXL-97 (Sheldrick, 1997)'
_computing_structure_solution 'SHELXS-97 (Sheldrick, 1990)'
_diffrn_ambient_temperature 153(5)
_diffrn_measured_fraction_theta_full 0.979
_diffrn_measured_fraction_theta_max 0.979
_diffrn_measurement_device_type 'Nonius CAD4 difractometer'
_diffrn_measurement_method '\w-\q scans'
_diffrn_radiation_monochromator graphite
_diffrn_radiation_source 'fine-focus sealed tube'
_diffrn_radiation_type MoK\a
_diffrn_radiation_wavelength 0.71070
_diffrn_reflns_av_R_equivalents 0.0851
_diffrn_reflns_av_sigmaI/netI 0.1381
_diffrn_reflns_limit_h_max 13
_diffrn_reflns_limit_h_min 0
_diffrn_reflns_limit_k_max 34
_diffrn_reflns_limit_k_min -15
_diffrn_reflns_limit_l_max 21
_diffrn_reflns_limit_l_min -21
_diffrn_reflns_number 12411
_diffrn_reflns_theta_full 23.50
_diffrn_reflns_theta_max 23.50
_diffrn_reflns_theta_min 2.06
_diffrn_standards_decay_% 3
_diffrn_standards_interval_time 60
_diffrn_standards_number 3
_exptl_absorpt_coefficient_mu 10.835
_exptl_absorpt_correction_T_max 0.7715
_exptl_absorpt_correction_T_min 0.3500
_exptl_absorpt_correction_type numerical
_exptl_absorpt_process_details SHELX-76
_exptl_crystal_colour red
_exptl_crystal_density_diffrn 2.428
_exptl_crystal_description plate
_exptl_crystal_F_000 4904
_exptl_crystal_size_max 0.16
_exptl_crystal_size_mid 0.12
_exptl_crystal_size_min 0.02
_refine_diff_density_max 2.369
_refine_diff_density_min -3.300
_refine_diff_density_rms 0.393
_refine_ls_extinction_method none
_refine_ls_goodness_of_fit_ref 1.000
_refine_ls_hydrogen_treatment mixed
_refine_ls_matrix_type full
_refine_ls_number_parameters 769
_refine_ls_number_reflns 10633
_refine_ls_number_restraints 1282
_refine_ls_restrained_S_all 0.951
_refine_ls_R_factor_all 0.1690
_refine_ls_R_factor_gt 0.0680
_refine_ls_shift/su_max 0.005
_refine_ls_shift/su_mean 0.000
_refine_ls_structure_factor_coef Fsqd
_refine_ls_weighting_details 'calc w=1/[\s^2^(Fo^2^)+(0.0900P)^2^+100.0000P] where P=(Fo^2^+2Fc^2^)/3'
_refine_ls_weighting_scheme calc
_refine_ls_wR_factor_gt 0.1614
_refine_ls_wR_factor_ref 0.1838
_reflns_number_gt 5933
_reflns_number_total 10633
_reflns_threshold_expression >2sigma(I)
_cod_data_source_file ja011487u_1.cif
_cod_data_source_block ybseteph_c
_cod_database_code 4115827

loop_
_symmetry_equiv_pos_as_xyz
'x, y, z'
'x, -y+1/2, z+1/2'
'-x, -y, -z'
'-x, y-1/2, -z-1/2'

loop_
_atom_site_label
_atom_site_type_symbol
_atom_site_fract_x
_atom_site_fract_y
_atom_site_fract_z
_atom_site_U_iso_or_equiv
_atom_site_adp_type
_atom_site_occupancy
_atom_site_symmetry_multiplicity
_atom_site_calc_flag
_atom_site_refinement_flags
Yb1 Yb 0.43544(7) 0.40017(3) 0.17524(5) 0.0203(2) Uani 1 1 d U
Yb2 Yb 0.36220(7) 0.38512(3) 0.36542(5) 0.0199(2) Uani 1 1 d U
Yb3 Yb 0.06200(7) 0.37740(3) 0.32614(5) 0.0210(2) Uani 1 1 d U
Yb4 Yb 0.13653(7) 0.38816(3) 0.13028(5) 0.0223(3) Uani 1 1 d U
Se1 Se 0.26221(15) 0.35609(7) 0.24106(10) 0.0180(5) Uani 1 1 d U
Se2 Se 0.56584(16) 0.38340(8) 0.29416(11) 0.0236(5) Uani 1 1 d U
Se3 Se 0.47142(16) 0.45045(8) 0.29669(11) 0.0230(5) Uani 1 1 d U
Se4 Se 0.18592(16) 0.36923(8) 0.44886(11) 0.0231(5) Uani 1 1 d U
Se5 Se 0.20022(16) 0.44765(8) 0.37296(12) 0.0259(5) Uani 1 1 d U
Se6 Se -0.06378(17) 0.37390(8) 0.19750(12) 0.0259(5) Uani 1 1 d U
Se7 Se 0.03163(18) 0.44173(8) 0.21945(12) 0.0272(5) Uani 1 1 d U
Se8 Se 0.32401(18) 0.39497(8) 0.04533(11) 0.0268(6) Uani 1 1 d U
Se9 Se 0.27740(17) 0.45613(8) 0.11412(12) 0.0260(5) Uani 1 1 d U
Te1 Te 0.21943(11) 0.50697(5) 0.27161(8) 0.0257(4) Uani 1 1 d U
Se10 Se 0.52794(19) 0.33387(9) 0.10184(13) 0.0349(6) Uani 1 1 d U
Te2 Te 0.66164(15) 0.29038(7) 0.17244(11) 0.0523(5) Uani 1 1 d U
C1 C 0.1164(18) 0.5550(8) 0.3126(11) 0.030(4) Uani 1 1 d U
C2 C 0.143(2) 0.5967(9) 0.3063(15) 0.049(5) Uani 1 1 d U
H2 H 0.2070 0.6045 0.2826 0.058 Uiso 1 1 calc R
C3 C 0.077(2) 0.6287(10) 0.3344(16) 0.061(6) Uani 1 1 d U
H3 H 0.0973 0.6580 0.3314 0.073 Uiso 1 1 calc R
C4 C -0.020(2) 0.6168(10) 0.3669(15) 0.055(6) Uani 1 1 d U
H4 H -0.0665 0.6382 0.3847 0.066 Uiso 1 1 calc R
C5 C -0.044(2) 0.5777(9) 0.3727(14) 0.047(5) Uani 1 1 d U
H5 H -0.1085 0.5700 0.3962 0.056 Uiso 1 1 calc R
C6 C 0.022(2) 0.5455(8) 0.3449(12) 0.038(5) Uani 1 1 d U
H6 H -0.0004 0.5164 0.3487 0.046 Uiso 1 1 calc R
C7 C 0.568(2) 0.2351(10) 0.1755(14) 0.052(5) Uani 1 1 d U
C8 C 0.618(3) 0.1944(11) 0.1731(17) 0.071(6) Uani 1 1 d U
H8 H 0.6949 0.1914 0.1697 0.085 Uiso 1 1 calc R
C9 C 0.545(3) 0.1569(12) 0.1762(18) 0.083(7) Uani 1 1 d U
H9 H 0.5770 0.1292 0.1769 0.099 Uiso 1 1 calc R
C10 C 0.444(3) 0.1595(12) 0.1781(18) 0.081(7) Uani 1 1 d U
H10 H 0.4023 0.1340 0.1795 0.097 Uiso 1 1 calc R
C11 C 0.392(3) 0.1985(11) 0.1781(16) 0.070(6) Uani 1 1 d U
H11 H 0.3151 0.2005 0.1785 0.085 Uiso 1 1 calc R
C12 C 0.458(2) 0.2348(10) 0.1774(14) 0.056(5) Uani 1 1 d U
H12 H 0.4223 0.2619 0.1784 0.068 Uiso 1 1 calc R
N1 N 0.5773(14) 0.4487(6) 0.1295(9) 0.024(3) Uani 1 1 d U
C13 C 0.6767(18) 0.4446(7) 0.1501(12) 0.031(5) Uani 1 1 d U
H13 H 0.6931 0.4214 0.1808 0.038 Uiso 1 1 calc R
C14 C 0.760(2) 0.4701(9) 0.1325(14) 0.043(5) Uani 1 1 d U
H14 H 0.8325 0.4643 0.1478 0.052 Uiso 1 1 calc R
C15 C 0.7351(18) 0.5053(8) 0.0911(12) 0.034(5) Uani 1 1 d U
H15 H 0.7887 0.5258 0.0795 0.041 Uiso 1 1 calc R
C16 C 0.6279(19) 0.5093(8) 0.0673(13) 0.037(5) Uani 1 1 d U
H16 H 0.6072 0.5317 0.0361 0.045 Uiso 1 1 calc R
C17 C 0.5556(19) 0.4813(8) 0.0887(12) 0.033(5) Uani 1 1 d U
H17 H 0.4823 0.4852 0.0735 0.040 Uiso 1 1 calc R
N2 N 0.4696(15) 0.4085(7) 0.4687(10) 0.033(4) Uani 1 1 d U
C18 C 0.424(2) 0.4319(9) 0.5137(13) 0.046(5) Uani 1 1 d U
H18 H 0.3467 0.4344 0.5129 0.055 Uiso 1 1 calc R
C19 C 0.487(2) 0.4550(10) 0.5662(15) 0.059(6) Uani 1 1 d U
H19 H 0.4549 0.4773 0.5924 0.071 Uiso 1 1 calc R
C20 C 0.590(2) 0.4444(10) 0.5770(14) 0.051(6) Uani 1 1 d U
H20 H 0.6310 0.4572 0.6140 0.061 Uiso 1 1 calc R
C21 C 0.634(2) 0.4157(10) 0.5358(15) 0.053(6) Uani 1 1 d U
H21 H 0.7078 0.4077 0.5432 0.064 Uiso 1 1 calc R
C22 C 0.5741(19) 0.3972(9) 0.4820(14) 0.046(5) Uani 1 1 d U
H22 H 0.6070 0.3761 0.4536 0.055 Uiso 1 1 calc R
N3 N 0.4158(13) 0.3122(6) 0.3965(10) 0.025(3) Uani 1 1 d U
C23 C 0.4419(19) 0.2832(8) 0.3486(13) 0.037(5) Uani 1 1 d U
H23 H 0.4398 0.2920 0.3010 0.044 Uiso 1 1 calc R
C24 C 0.4716(18) 0.2417(8) 0.3625(12) 0.034(5) Uani 1 1 d U
H24 H 0.4889 0.2223 0.3260 0.041 Uiso 1 1 calc R
C25 C 0.4752(18) 0.2292(8) 0.4312(12) 0.036(5) Uani 1 1 d U
H25 H 0.4911 0.2002 0.4427 0.043 Uiso 1 1 calc R
C26 C 0.4560(17) 0.2585(8) 0.4846(12) 0.030(4) Uani 1 1 d U
H26 H 0.4652 0.2510 0.5326 0.036 Uiso 1 1 calc R
C27 C 0.4224(16) 0.2994(8) 0.4637(12) 0.029(4) Uani 1 1 d U
H27 H 0.4030 0.3192 0.4989 0.034 Uiso 1 1 calc R
N4 N -0.0702(14) 0.4279(7) 0.3815(10) 0.031(4) Uani 1 1 d U
C28 C -0.1649(18) 0.4388(8) 0.3473(13) 0.035(5) Uani 1 1 d U
H28 H -0.1789 0.4277 0.3017 0.042 Uiso 1 1 calc R
C29 C -0.241(2) 0.4653(8) 0.3772(14) 0.041(5) Uani 1 1 d U
H29 H -0.3084 0.4709 0.3542 0.049 Uiso 1 1 calc R
C30 C -0.2158(19) 0.4834(9) 0.4413(14) 0.044(5) Uani 1 1 d U
H30 H -0.2633 0.5039 0.4609 0.052 Uiso 1 1 calc R
C31 C -0.1274(18) 0.4723(8) 0.4749(14) 0.041(5) Uani 1 1 d U
H31 H -0.1149 0.4824 0.5213 0.049 Uiso 1 1 calc R
C32 C -0.0499(18) 0.4458(8) 0.4439(12) 0.034(5) Uani 1 1 d U
H32 H 0.0176 0.4406 0.4674 0.040 Uiso 1 1 calc R
N5 N -0.0921(14) 0.3393(6) 0.3882(10) 0.032(4) Uani 1 1 d U
C33 C -0.1691(18) 0.3195(8) 0.3514(13) 0.036(5) Uani 1 1 d U
H33 H -0.1687 0.3204 0.3017 0.043 Uiso 1 1 calc R
C34 C -0.254(2) 0.2965(9) 0.3864(15) 0.047(5) Uani 1 1 d U
H34 H -0.3033 0.2792 0.3602 0.057 Uiso 1 1 calc R
C35 C -0.263(2) 0.2996(9) 0.4563(15) 0.050(5) Uani 1 1 d U
H35 H -0.3214 0.2869 0.4801 0.060 Uiso 1 1 calc R
C36 C -0.182(2) 0.3220(9) 0.4917(15) 0.047(5) Uani 1 1 d U
H36 H -0.1833 0.3243 0.5412 0.057 Uiso 1 1 calc R
C37 C -0.1014(19) 0.3408(9) 0.4554(13) 0.039(5) Uani 1 1 d U
H37 H -0.0476 0.3562 0.4814 0.047 Uiso 1 1 calc R
N6 N 0.0800(14) 0.2956(6) 0.3099(10) 0.031(3) Uani 1 1 d U
C38 C 0.134(2) 0.2726(8) 0.3578(14) 0.041(5) Uani 1 1 d U
H38 H 0.1596 0.2868 0.3989 0.049 Uiso 1 1 calc R
C39 C 0.154(2) 0.2294(8) 0.3515(14) 0.044(5) Uani 1 1 d U
H39 H 0.1922 0.2146 0.3877 0.053 Uiso 1 1 calc R
C40 C 0.116(2) 0.2066(9) 0.2903(14) 0.048(5) Uani 1 1 d U
H40 H 0.1302 0.1770 0.2833 0.058 Uiso 1 1 calc R
C41 C 0.061(2) 0.2304(9) 0.2442(14) 0.049(5) Uani 1 1 d U
H41 H 0.0339 0.2175 0.2024 0.059 Uiso 1 1 calc R
C42 C 0.042(2) 0.2742(9) 0.2557(13) 0.043(5) Uani 1 1 d U
H42 H -0.0016 0.2892 0.2220 0.051 Uiso 1 1 calc R
N7 N 0.1150(15) 0.3166(7) 0.0846(9) 0.031(4) Uani 1 1 d U
C43 C 0.199(2) 0.2892(8) 0.0820(12) 0.035(4) Uani 1 1 d U
H43 H 0.2696 0.2984 0.0959 0.042 Uiso 1 1 calc R
C44 C 0.1822(19) 0.2477(8) 0.0590(13) 0.038(5) Uani 1 1 d U
H44 H 0.2423 0.2287 0.0586 0.045 Uiso 1 1 calc R
C45 C 0.087(2) 0.2339(10) 0.0380(15) 0.051(5) Uani 1 1 d U
H45 H 0.0796 0.2053 0.0215 0.061 Uiso 1 1 calc R
C46 C 0.002(2) 0.2594(9) 0.0397(15) 0.052(5) Uani 1 1 d U
H46 H -0.0684 0.2492 0.0272 0.063 Uiso 1 1 calc R
C47 C 0.019(2) 0.3039(9) 0.0614(13) 0.044(5) Uani 1 1 d U
H47 H -0.0401 0.3236 0.0587 0.053 Uiso 1 1 calc R
N8 N 0.0399(16) 0.4069(7) 0.0192(10) 0.042(4) Uani 1 1 d U
C48 C 0.065(2) 0.3945(9) -0.0442(13) 0.043(5) Uani 1 1 d U
H48 H 0.1200 0.3735 -0.0471 0.052 Uiso 1 1 calc R
C49 C 0.021(2) 0.4080(10) -0.1061(14) 0.052(5) Uani 1 1 d U
H49 H 0.0398 0.3957 -0.1496 0.063 Uiso 1 1 calc R
C50 C -0.052(3) 0.4405(11) -0.1013(17) 0.075(6) Uani 1 1 d U
H50 H -0.0933 0.4488 -0.1418 0.090 Uiso 1 1 calc R
C51 C -0.068(3) 0.4617(12) -0.0390(18) 0.086(7) Uani 1 1 d U
H51 H -0.1060 0.4882 -0.0368 0.103 Uiso 1 1 calc R
C52 C -0.025(3) 0.4412(11) 0.0211(17) 0.073(6) Uani 1 1 d U
H52 H -0.0437 0.4523 0.0656 0.088 Uiso 1 1 calc R
N9 N 0.2526(14) 0.3912(7) -0.1922(12) 0.078(6) Uani 1 1 d GU
C53 C 0.2671(16) 0.4261(7) -0.2363(11) 0.087(7) Uani 1 1 d GU
H53 H 0.2076 0.4368 -0.2635 0.105 Uiso 1 1 calc R
C54 C 0.369(2) 0.4453(6) -0.2405(11) 0.084(7) Uani 1 1 d GU
H54 H 0.3786 0.4691 -0.2706 0.100 Uiso 1 1 calc R
C55 C 0.4557(14) 0.4296(8) -0.2006(13) 0.087(7) Uani 1 1 d GU
H55 H 0.5252 0.4427 -0.2035 0.105 Uiso 1 1 calc R
C56 C 0.4412(16) 0.3948(8) -0.1565(12) 0.088(7) Uani 1 1 d GU
H56 H 0.5007 0.3841 -0.1292 0.105 Uiso 1 1 calc R
C57 C 0.3396(19) 0.3756(6) -0.1523(11) 0.080(7) Uani 1 1 d GU
H57 H 0.3297 0.3518 -0.1221 0.096 Uiso 1 1 calc R
N10 N 0.781(3) 0.3198(12) -0.049(2) 0.182(12) Uani 1 1 d GU
C58 C 0.740(3) 0.3571(17) -0.0198(15) 0.183(13) Uani 1 1 d GU
H58 H 0.7339 0.3593 0.0295 0.219 Uiso 1 1 calc R
C59 C 0.709(3) 0.3912(12) -0.063(3) 0.189(13) Uani 1 1 d GU
H59 H 0.6814 0.4166 -0.0424 0.227 Uiso 1 1 calc R
C60 C 0.719(3) 0.3880(13) -0.135(2) 0.191(13) Uani 1 1 d GU
H60 H 0.6974 0.4113 -0.1639 0.229 Uiso 1 1 calc R
C61 C 0.759(3) 0.3507(17) -0.1642(15) 0.186(13) Uani 1 1 d GU
H61 H 0.7659 0.3486 -0.2135 0.223 Uiso 1 1 calc R
C62 C 0.791(3) 0.3167(12) -0.121(3) 0.185(13) Uani 1 1 d GU
H62 H 0.8185 0.2912 -0.1416 0.222 Uiso 1 1 calc R

loop_
_atom_site_aniso_label
_atom_site_aniso_U_11
_atom_site_aniso_U_22
_atom_site_aniso_U_33
_atom_site_aniso_U_23
_atom_site_aniso_U_13
_atom_site_aniso_U_12
Yb1 0.0163(5) 0.0282(6) 0.0163(5) 0.0009(5) -0.0011(4) -0.0011(4)
Yb2 0.0130(5) 0.0317(6) 0.0149(5) 0.0006(4) -0.0019(4) 0.0008(4)
Yb3 0.0135(5) 0.0298(6) 0.0195(5) -0.0006(5) -0.0025(4) 0.0003(4)
Yb4 0.0171(5) 0.0318(6) 0.0179(5) 0.0002(5) -0.0062(4) 0.0009(4)
Se1 0.0136(10) 0.0242(13) 0.0161(11) 0.0014(9) -0.0022(8) -0.0006(9)
Se2 0.0129(10) 0.0400(15) 0.0178(11) 0.0006(11) -0.0015(9) -0.0001(9)
Se3 0.0161(11) 0.0324(14) 0.0205(12) -0.0048(10) 0.0002(9) -0.0024(9)
Se4 0.0133(11) 0.0378(15) 0.0181(11) 0.0038(10) 0.0005(9) 0.0009(9)
Se5 0.0152(11) 0.0372(15) 0.0252(12) -0.0074(11) -0.0033(9) 0.0016(10)
Se6 0.0155(11) 0.0346(15) 0.0274(12) -0.0021(11) -0.0054(9) -0.0028(9)
Se7 0.0245(12) 0.0331(14) 0.0241(13) 0.0029(11) -0.0009(10) 0.0069(10)
Se8 0.0216(12) 0.0422(16) 0.0166(11) 0.0001(11) -0.0027(9) -0.0006(10)
Se9 0.0223(12) 0.0312(14) 0.0244(13) 0.0051(11) -0.0018(10) 0.0027(10)
Te1 0.0241(8) 0.0309(9) 0.0219(8) 0.0002(7) -0.0045(6) 0.0017(6)
Se10 0.0340(14) 0.0406(16) 0.0298(14) -0.0062(12) -0.0042(11) 0.0084(11)
Te2 0.0394(11) 0.0576(14) 0.0594(13) 0.0023(11) -0.0124(9) 0.0147(9)
C1 0.030(8) 0.034(8) 0.024(9) 0.003(8) -0.012(7) 0.002(7)
C2 0.046(10) 0.041(9) 0.058(11) 0.004(9) 0.004(9) 0.012(8)
C3 0.060(10) 0.052(10) 0.070(11) -0.008(10) -0.003(9) 0.014(9)
C4 0.062(10) 0.048(9) 0.056(11) -0.006(10) -0.002(9) 0.027(9)
C5 0.051(10) 0.050(10) 0.038(10) -0.009(9) 0.009(8) 0.014(8)
C6 0.045(9) 0.033(9) 0.037(10) -0.010(8) 0.002(8) 0.005(8)
C7 0.059(9) 0.057(9) 0.042(10) 0.005(9) 0.001(10) 0.004(8)
C8 0.080(11) 0.062(10) 0.071(11) 0.004(11) 0.003(10) 0.010(8)
C9 0.097(11) 0.069(10) 0.083(12) 0.006(11) 0.013(11) 0.004(10)
C10 0.092(11) 0.071(10) 0.080(12) 0.004(11) 0.002(11) -0.012(10)
C11 0.078(10) 0.070(11) 0.064(11) 0.019(11) 0.004(10) -0.012(8)
C12 0.061(9) 0.058(10) 0.050(10) 0.011(10) -0.006(10) -0.009(8)
N1 0.029(6) 0.017(7) 0.027(7) 0.012(6) 0.006(6) 0.003(6)
C13 0.033(8) 0.022(9) 0.039(10) 0.022(8) 0.006(8) -0.005(7)
C14 0.032(8) 0.044(10) 0.053(10) 0.018(9) 0.012(8) 0.000(8)
C15 0.033(8) 0.025(9) 0.044(10) 0.013(8) 0.006(8) -0.010(8)
C16 0.039(9) 0.029(9) 0.045(10) 0.013(8) 0.005(8) -0.008(8)
C17 0.034(8) 0.031(9) 0.034(9) 0.011(8) -0.002(8) -0.007(7)
N2 0.026(7) 0.044(9) 0.027(7) -0.006(7) -0.009(6) 0.002(7)
C18 0.044(9) 0.052(11) 0.040(9) -0.020(8) -0.015(8) 0.012(8)
C19 0.058(10) 0.069(11) 0.050(10) -0.025(9) -0.015(9) 0.013(9)
C20 0.044(9) 0.063(11) 0.046(10) -0.016(9) -0.007(9) -0.004(9)
C21 0.041(9) 0.064(11) 0.055(10) -0.007(9) -0.009(8) -0.001(9)
C22 0.029(8) 0.065(11) 0.043(10) -0.007(9) -0.010(8) 0.004(8)
N3 0.010(7) 0.032(7) 0.033(8) 0.010(6) -0.001(6) 0.000(6)
C23 0.034(9) 0.039(9) 0.038(9) 0.013(8) 0.001(8) 0.003(8)
C24 0.034(9) 0.041(9) 0.027(8) 0.003(8) -0.002(8) 0.007(8)
C25 0.032(9) 0.038(9) 0.038(9) 0.008(8) 0.001(8) 0.009(8)
C26 0.023(9) 0.041(9) 0.026(8) 0.013(7) -0.004(8) -0.003(8)
C27 0.019(8) 0.038(9) 0.029(8) 0.000(7) 0.006(8) 0.006(8)
N4 0.019(7) 0.048(8) 0.027(7) -0.011(7) 0.003(6) 0.002(6)
C28 0.036(9) 0.031(10) 0.038(9) -0.004(8) -0.009(7) 0.005(7)
C29 0.035(9) 0.033(10) 0.054(10) -0.012(9) -0.004(8) 0.000(8)
C30 0.026(9) 0.048(10) 0.057(10) -0.027(9) 0.005(8) 0.013(8)
C31 0.027(9) 0.049(10) 0.047(10) -0.016(9) 0.006(8) 0.004(8)
C32 0.021(8) 0.047(10) 0.033(9) -0.005(8) 0.002(7) 0.010(8)
N5 0.020(7) 0.042(8) 0.032(7) 0.007(7) 0.003(6) 0.000(6)
C33 0.023(8) 0.052(10) 0.032(9) 0.004(8) 0.000(7) 0.000(7)
C34 0.031(9) 0.052(11) 0.058(10) 0.008(9) -0.004(9) -0.003(8)
C35 0.035(9) 0.055(11) 0.059(10) 0.012(10) 0.016(9) -0.001(8)
C36 0.038(9) 0.057(11) 0.049(9) 0.004(9) 0.016(8) 0.000(8)
C37 0.031(9) 0.047(10) 0.039(8) -0.002(9) 0.013(8) 0.006(8)
N6 0.024(8) 0.037(7) 0.033(8) -0.002(6) 0.005(6) -0.006(6)
C38 0.044(10) 0.035(8) 0.043(9) -0.002(8) 0.000(8) -0.005(8)
C39 0.048(10) 0.036(9) 0.048(10) -0.001(9) -0.003(8) -0.002(8)
C40 0.050(10) 0.038(9) 0.056(10) -0.011(8) 0.001(9) 0.000(9)
C41 0.061(11) 0.037(9) 0.048(10) -0.007(9) -0.006(9) 0.000(9)
C42 0.049(10) 0.042(9) 0.037(9) -0.002(8) -0.007(8) 0.001(8)
N7 0.032(8) 0.046(7) 0.017(8) 0.003(6) 0.001(6) -0.004(6)
C43 0.037(8) 0.034(9) 0.034(9) -0.001(8) 0.013(8) -0.002(7)
C44 0.028(8) 0.041(9) 0.045(10) -0.008(9) 0.014(8) -0.001(8)
C45 0.038(9) 0.057(10) 0.058(11) -0.016(10) 0.004(9) -0.007(8)
C46 0.037(9) 0.056(10) 0.064(11) -0.010(10) -0.006(9) -0.004(8)
C47 0.039(9) 0.051(9) 0.042(10) 0.002(9) -0.015(8) -0.009(8)
N8 0.035(8) 0.060(9) 0.030(7) -0.004(7) -0.013(7) 0.016(7)
C48 0.035(9) 0.061(11) 0.034(8) 0.000(9) -0.004(8) 0.011(8)
C49 0.045(10) 0.074(11) 0.038(9) 0.000(9) -0.004(9) 0.012(9)
C50 0.086(11) 0.085(12) 0.052(10) -0.002(10) -0.018(10) 0.040(10)
C51 0.099(12) 0.090(12) 0.069(11) -0.002(9) -0.009(10) 0.055(10)
C52 0.083(11) 0.081(11) 0.054(10) -0.003(9) -0.009(9) 0.045(9)
N9 0.079(10) 0.078(11) 0.078(11) -0.019(9) 0.010(9) -0.010(9)
C53 0.090(11) 0.086(12) 0.085(12) -0.011(10) 0.003(11) 0.004(10)
C54 0.093(12) 0.080(12) 0.079(12) -0.003(10) 0.016(10) -0.001(10)
C55 0.084(11) 0.087(12) 0.092(13) -0.010(10) 0.023(10) -0.005(10)
C56 0.085(11) 0.092(12) 0.087(12) -0.002(10) 0.010(11) 0.005(10)
C57 0.086(11) 0.077(12) 0.078(12) -0.009(10) 0.010(10) 0.001(10)
N10 0.189(16) 0.178(16) 0.180(16) 0.004(12) 0.006(12) -0.018(12)
C58 0.180(17) 0.187(17) 0.182(16) 0.007(11) 0.009(12) -0.006(12)
C59 0.185(17) 0.193(16) 0.188(16) 0.003(12) 0.003(13) 0.006(12)
C60 0.188(17) 0.196(16) 0.188(16) 0.007(12) -0.001(13) 0.006(12)
C61 0.189(17) 0.189(17) 0.180(16) 0.006(11) 0.003(12) -0.002(12)
C62 0.191(17) 0.178(16) 0.186(16) 0.006(12) 0.013(13) -0.016(12)

loop_
_atom_type_symbol
_atom_type_description
_atom_type_scat_dispersion_real
_atom_type_scat_dispersion_imag
_atom_type_scat_source
C C 0.0033 0.0016 'International Tables Vol C Tables 4.2.6.8 and 6.1.1.4'
H H 0.0000 0.0000 'International Tables Vol C Tables 4.2.6.8 and 6.1.1.4'
N N 0.0061 0.0033 'International Tables Vol C Tables 4.2.6.8 and 6.1.1.4'
Se Se -0.0929 2.2259 'International Tables Vol C Tables 4.2.6.8 and 6.1.1.4'
Te Te -0.5308 1.6751 'International Tables Vol C Tables 4.2.6.8 and 6.1.1.4'
Yb Yb -0.3850 5.5486 'International Tables Vol C Tables 4.2.6.8 and 6.1.1.4'

loop_
_geom_angle_atom_site_label_1
_geom_angle_atom_site_label_2
_geom_angle_atom_site_label_3
_geom_angle
N1 Yb1 Se10 88.7(4)
N1 Yb1 Se2 90.3(4)
Se10 Yb1 Se2 92.10(9)
N1 Yb1 Se8 93.3(4)
Se10 Yb1 Se8 72.96(9)
Se2 Yb1 Se8 164.54(8)
N1 Yb1 Se3 81.5(4)
Se10 Yb1 Se3 140.74(8)
Se2 Yb1 Se3 50.35(8)
Se8 Yb1 Se3 145.10(8)
N1 Yb1 Se9 87.7(4)
Se10 Yb1 Se9 122.53(8)
Se2 Yb1 Se9 145.23(8)
Se8 Yb1 Se9 50.06(8)
Se3 Yb1 Se9 95.12(8)
N1 Yb1 Se1 170.7(4)
Se10 Yb1 Se1 100.52(9)
Se2 Yb1 Se1 88.44(8)
Se8 Yb1 Se1 90.38(8)
Se3 Yb1 Se1 90.65(8)
Se9 Yb1 Se1 88.08(8)
N3 Yb2 N2 86.8(6)
N3 Yb2 Se4 84.5(4)
N2 Yb2 Se4 90.3(5)
N3 Yb2 Se3 131.8(4)
N2 Yb2 Se3 84.5(5)
Se4 Yb2 Se3 142.70(8)
N3 Yb2 Se5 145.9(4)
N2 Yb2 Se5 97.0(5)
Se4 Yb2 Se5 61.73(8)
Se3 Yb2 Se5 82.24(8)
N3 Yb2 Se1 90.9(4)
N2 Yb2 Se1 173.6(4)
Se4 Yb2 Se1 95.47(8)
Se3 Yb2 Se1 92.55(8)
Se5 Yb2 Se1 88.23(9)
N3 Yb2 Se2 82.2(4)
N2 Yb2 Se2 85.8(5)
Se4 Yb2 Se2 166.29(8)
Se3 Yb2 Se2 49.99(8)
Se5 Yb2 Se2 131.79(9)
Se1 Yb2 Se2 87.91(8)
N4 Yb3 N5 66.6(6)
N4 Yb3 N6 136.7(6)
N5 Yb3 N6 70.2(6)
N4 Yb3 Se4 92.9(4)
N5 Yb3 Se4 88.0(4)
N6 Yb3 Se4 87.9(4)
N4 Yb3 Se6 92.4(4)
N5 Yb3 Se6 89.3(4)
N6 Yb3 Se6 84.6(4)
Se4 Yb3 Se6 172.52(8)
N4 Yb3 Se7 77.6(5)
N5 Yb3 Se7 124.6(4)
N6 Yb3 Se7 127.9(4)
Se4 Yb3 Se7 136.14(8)
Se6 Yb3 Se7 50.43(8)
N4 Yb3 Se5 77.1(4)
N5 Yb3 Se5 130.1(5)
N6 Yb3 Se5 137.1(4)
Se4 Yb3 Se5 60.19(9)
Se6 Yb3 Se5 126.30(9)
Se7 Yb3 Se5 75.96(8)
N4 Yb3 Se1 153.8(5)
N5 Yb3 Se1 139.6(5)
N6 Yb3 Se1 69.4(4)
Se4 Yb3 Se1 89.71(7)
Se6 Yb3 Se1 87.83(8)
Se7 Yb3 Se1 82.47(8)
Se5 Yb3 Se1 81.64(8)
N7 Yb4 N8 82.1(7)
N7 Yb4 Se7 138.0(4)
N8 Yb4 Se7 99.5(5)
N7 Yb4 Se9 137.4(4)
N8 Yb4 Se9 90.8(5)
Se7 Yb4 Se9 84.58(9)
N7 Yb4 Se1 89.8(4)
N8 Yb4 Se1 170.0(5)
Se7 Yb4 Se1 90.48(8)
Se9 Yb4 Se1 91.24(9)
N7 Yb4 Se6 85.9(4)
N8 Yb4 Se6 91.1(5)
Se7 Yb4 Se6 52.20(8)
Se9 Yb4 Se6 136.41(9)
Se1 Yb4 Se6 94.19(8)
N7 Yb4 Se8 87.0(4)
N8 Yb4 Se8 82.8(5)
Se7 Yb4 Se8 135.00(9)
Se9 Yb4 Se8 50.42(8)
Se1 Yb4 Se8 90.95(8)
Se6 Yb4 Se8 171.20(7)
Yb4 Se1 Yb2 139.07(9)
Yb4 Se1 Yb1 84.22(8)
Yb2 Se1 Yb1 84.22(7)
Yb4 Se1 Yb3 83.40(7)
Yb2 Se1 Yb3 79.78(7)
Yb1 Se1 Yb3 138.49(9)
Se3 Se2 Yb1 65.40(9)
Se3 Se2 Yb2 63.03(9)
Yb1 Se2 Yb2 83.74(7)
Se2 Se3 Yb2 66.99(9)
Se2 Se3 Yb1 64.25(9)
Yb2 Se3 Yb1 84.94(8)
Yb2 Se4 Yb3 85.42(8)
Te1 Se5 Yb2 111.67(9)
Te1 Se5 Yb3 110.97(9)
Yb2 Se5 Yb3 82.54(8)
Se7 Se6 Yb4 61.64(9)
Se7 Se6 Yb3 64.84(9)
Yb4 Se6 Yb3 85.66(7)
Se6 Se7 Yb4 66.16(9)
Se6 Se7 Yb3 64.74(9)
Yb4 Se7 Yb3 87.63(8)
Se9 Se8 Yb1 65.66(9)
Se9 Se8 Yb4 62.72(9)
Yb1 Se8 Yb4 83.52(8)
Se8 Se9 Yb4 66.87(9)
Se8 Se9 Yb1 64.28(8)
Yb4 Se9 Yb1 84.69(8)
C1 Te1 Se5 99.1(6)
Te2 Se10 Yb1 113.97(11)
C7 Te2 Se10 96.0(8)
C2 C1 C6 117(2)
C2 C1 Te1 120.1(19)
C6 C1 Te1 122.5(19)
C1 C2 C3 121(3)
C2 C3 C4 119(3)
C5 C4 C3 120(3)
C4 C5 C6 121(3)
C1 C6 C5 121(3)
C12 C7 C8 116(3)
C12 C7 Te2 124(2)
C8 C7 Te2 120(2)
C7 C8 C9 116(3)
C10 C9 C8 124(4)
C9 C10 C11 121(4)
C10 C11 C12 117(3)
C7 C12 C11 126(3)
C13 N1 C17 116.2(19)
C13 N1 Yb1 120.3(14)
C17 N1 Yb1 123.3(15)
N1 C13 C14 126(2)
C13 C14 C15 117(2)
C14 C15 C16 117(2)
C17 C16 C15 119(2)
N1 C17 C16 125(2)
C18 N2 C22 117(2)
C18 N2 Yb2 118.3(15)
C22 N2 Yb2 124.4(17)
N2 C18 C19 121(3)
C20 C19 C18 119(3)
C21 C20 C19 119(3)
C20 C21 C22 121(3)
N2 C22 C21 121(3)
C23 N3 C27 116(2)
C23 N3 Yb2 122.3(15)
C27 N3 Yb2 121.4(16)
N3 C23 C24 125(2)
C25 C24 C23 117(2)
C24 C25 C26 121(2)
C25 C26 C27 116(2)
N3 C27 C26 124(2)
C32 N4 C28 117.6(19)
C32 N4 Yb3 121.9(14)
C28 N4 Yb3 120.5(15)
N4 C28 C29 122(2)
C30 C29 C28 118(2)
C31 C30 C29 120(2)
C30 C31 C32 121(2)
N4 C32 C31 121(2)
C37 N5 C33 118(2)
C37 N5 Yb3 121.9(17)
C33 N5 Yb3 120.2(15)
N5 C33 C34 120(2)
C35 C34 C33 120(3)
C34 C35 C36 117(3)
C37 C36 C35 120(3)
N5 C37 C36 125(3)
C42 N6 C38 116(2)
C42 N6 Yb3 124.6(17)
C38 N6 Yb3 119.7(16)
N6 C38 C39 124(2)
C38 C39 C40 120(3)
C41 C40 C39 114(3)
C40 C41 C42 122(3)
N6 C42 C41 124(2)
C47 N7 C43 119(2)
C47 N7 Yb4 119.4(17)
C43 N7 Yb4 121.7(16)
N7 C43 C44 120(2)
C45 C44 C43 122(3)
C44 C45 C46 120(3)
C45 C46 C47 118(3)
N7 C47 C46 120(2)
C48 N8 C52 114(2)
C48 N8 Yb4 127.1(16)
C52 N8 Yb4 116.2(19)
N8 C48 C49 128(3)
C48 C49 C50 115(3)
C49 C50 C51 121(3)
C50 C51 C52 115(3)
N8 C52 C51 124(3)
C53 N9 C57 120.0
C54 C53 N9 120.0
C53 C54 C55 120.0
C56 C55 C54 120.0
C55 C56 C57 120.0
C56 C57 N9 120.0
C58 N10 C62 120.0
N10 C58 C59 120.0
C60 C59 C58 120.0
C59 C60 C61 120.0
C62 C61 C60 120.0
C61 C62 N10 120.0

loop_
_geom_bond_atom_site_label_1
_geom_bond_atom_site_label_2
_geom_bond_distance
Yb1 N1 2.484(17)
Yb1 Se10 2.760(3)
Yb1 Se2 2.802(3)
Yb1 Se8 2.814(3)
Yb1 Se3 2.828(3)
Yb1 Se9 2.846(3)
Yb1 Se1 2.852(3)
Yb2 N3 2.439(18)
Yb2 N2 2.461(18)
Yb2 Se4 2.765(3)
Yb2 Se3 2.787(3)
Yb2 Se5 2.796(3)
Yb2 Se1 2.802(3)
Yb2 Se2 2.878(3)
Yb3 N4 2.515(18)
Yb3 N5 2.552(18)
Yb3 N6 2.58(2)
Yb3 Se4 2.780(3)
Yb3 Se6 2.878(3)
Yb3 Se7 2.880(3)
Yb3 Se5 2.905(3)
Yb3 Se1 3.054(3)
Yb4 N7 2.41(2)
Yb4 N8 2.480(19)
Yb4 Se7 2.732(3)
Yb4 Se9 2.762(3)
Yb4 Se1 2.780(3)
Yb4 Se6 2.839(3)
Yb4 Se8 2.857(3)
Se2 Se3 2.395(4)
Se5 Te1 2.694(3)
Se6 Se7 2.453(4)
Se8 Se9 2.395(4)
Te1 C1 2.12(2)
Se10 Te2 2.504(3)
Te2 C7 2.08(3)
C1 C2 1.35(4)
C1 C6 1.36(3)
C2 C3 1.40(4)
C3 C4 1.40(4)
C4 C5 1.26(4)
C5 C6 1.40(3)
C7 C12 1.35(4)
C7 C8 1.42(4)
C8 C9 1.48(5)
C9 C10 1.25(4)
C10 C11 1.38(5)
C11 C12 1.39(4)
N1 C13 1.28(3)
N1 C17 1.31(3)
C13 C14 1.35(3)
C14 C15 1.38(3)
C15 C16 1.39(3)
C16 C17 1.32(3)
N2 C18 1.27(3)
N2 C22 1.35(3)
C18 C19 1.45(3)
C19 C20 1.32(4)
C20 C21 1.32(4)
C21 C22 1.38(3)
N3 C23 1.33(3)
N3 C27 1.34(3)
C23 C24 1.37(3)
C24 C25 1.37(3)
C25 C26 1.39(3)
C26 C27 1.40(3)
N4 C32 1.33(3)
N4 C28 1.37(3)
C28 C29 1.38(3)
C29 C30 1.38(3)
C30 C31 1.30(3)
C31 C32 1.40(3)
N5 C37 1.29(3)
N5 C33 1.32(3)
C33 C34 1.44(3)
C34 C35 1.35(4)
C35 C36 1.38(4)
C36 C37 1.36(3)
N6 C42 1.31(3)
N6 C38 1.33(3)
C38 C39 1.38(3)
C39 C40 1.44(4)
C40 C41 1.33(4)
C41 C42 1.41(4)
N7 C47 1.32(3)
N7 C43 1.34(3)
C43 C44 1.38(3)
C44 C45 1.30(3)
C45 C46 1.32(4)
C46 C47 1.46(4)
N8 C48 1.31(3)
N8 C52 1.34(3)
C48 C49 1.35(3)
C49 C50 1.36(4)
C50 C51 1.38(4)
C51 C52 1.41(4)
N9 C53 1.3900
N9 C57 1.3900
C53 C54 1.3900
C54 C55 1.3900
C55 C56 1.3900
C56 C57 1.3900
N10 C58 1.3900
N10 C62 1.3900
C58 C59 1.3900
C59 C60 1.3900
C60 C61 1.3900
C61 C62 1.3900

loop_
_geom_torsion_atom_site_label_1
_geom_torsion_atom_site_label_2
_geom_torsion_atom_site_label_3
_geom_torsion_atom_site_label_4
_geom_torsion
N7 Yb4 Se1 Yb2 -174.2(4)
N8 Yb4 Se1 Yb2 150(3)
Se7 Yb4 Se1 Yb2 -36.24(13)
Se9 Yb4 Se1 Yb2 48.35(13)
Se6 Yb4 Se1 Yb2 -88.37(13)
Se8 Yb4 Se1 Yb2 98.78(13)
N7 Yb4 Se1 Yb1 111.5(4)
N8 Yb4 Se1 Yb1 76(3)
Se7 Yb4 Se1 Yb1 -110.49(8)
Se9 Yb4 Se1 Yb1 -25.90(7)
Se6 Yb4 Se1 Yb1 -162.62(7)
Se8 Yb4 Se1 Yb1 24.53(7)
N7 Yb4 Se1 Yb3 -108.2(4)
N8 Yb4 Se1 Yb3 -144(3)
Se7 Yb4 Se1 Yb3 29.81(7)
Se9 Yb4 Se1 Yb3 114.40(8)
Se6 Yb4 Se1 Yb3 -22.32(7)
Se8 Yb4 Se1 Yb3 164.82(7)
N3 Yb2 Se1 Yb4 174.6(4)
N2 Yb2 Se1 Yb4 -116(4)
Se4 Yb2 Se1 Yb4 90.10(14)
Se3 Yb2 Se1 Yb4 -53.43(13)
Se5 Yb2 Se1 Yb4 28.72(13)
Se2 Yb2 Se1 Yb4 -103.22(13)
N3 Yb2 Se1 Yb1 -111.1(4)
N2 Yb2 Se1 Yb1 -42(4)
Se4 Yb2 Se1 Yb1 164.36(7)
Se3 Yb2 Se1 Yb1 20.83(7)
Se5 Yb2 Se1 Yb1 102.97(8)
Se2 Yb2 Se1 Yb1 -28.96(7)
N3 Yb2 Se1 Yb3 107.3(4)
N2 Yb2 Se1 Yb3 176(4)
Se4 Yb2 Se1 Yb3 22.82(7)
Se3 Yb2 Se1 Yb3 -120.71(7)
Se5 Yb2 Se1 Yb3 -38.57(7)
Se2 Yb2 Se1 Yb3 -170.50(7)
N1 Yb1 Se1 Yb4 88(2)
Se10 Yb1 Se1 Yb4 -97.66(9)
Se2 Yb1 Se1 Yb4 170.49(7)
Se8 Yb1 Se1 Yb4 -24.93(7)
Se3 Yb1 Se1 Yb4 120.19(8)
Se9 Yb1 Se1 Yb4 25.09(7)
N1 Yb1 Se1 Yb2 -52(2)
Se10 Yb1 Se1 Yb2 121.67(9)
Se2 Yb1 Se1 Yb2 29.82(7)
Se8 Yb1 Se1 Yb2 -165.60(7)
Se3 Yb1 Se1 Yb2 -20.49(7)
Se9 Yb1 Se1 Yb2 -115.58(8)
N1 Yb1 Se1 Yb3 15(2)
Se10 Yb1 Se1 Yb3 -170.88(11)
Se2 Yb1 Se1 Yb3 97.27(13)
Se8 Yb1 Se1 Yb3 -98.15(13)
Se3 Yb1 Se1 Yb3 46.97(13)
Se9 Yb1 Se1 Yb3 -48.13(12)
N4 Yb3 Se1 Yb4 -69.1(9)
N5 Yb3 Se1 Yb4 108.3(6)
N6 Yb3 Se1 Yb4 107.0(5)
Se4 Yb3 Se1 Yb4 -165.11(7)
Se6 Yb3 Se1 Yb4 21.96(7)
Se7 Yb3 Se1 Yb4 -28.39(7)
Se5 Yb3 Se1 Yb4 -105.22(9)
N4 Yb3 Se1 Yb2 73.4(9)
N5 Yb3 Se1 Yb2 -109.1(6)
N6 Yb3 Se1 Yb2 -110.4(5)
Se4 Yb3 Se1 Yb2 -22.57(7)
Se6 Yb3 Se1 Yb2 164.49(7)
Se7 Yb3 Se1 Yb2 114.14(8)
Se5 Yb3 Se1 Yb2 37.32(7)
N4 Yb3 Se1 Yb1 4.4(9)
N5 Yb3 Se1 Yb1 -178.2(6)
N6 Yb3 Se1 Yb1 -179.5(5)
Se4 Yb3 Se1 Yb1 -91.59(13)
Se6 Yb3 Se1 Yb1 95.48(13)
Se7 Yb3 Se1 Yb1 45.13(12)
Se5 Yb3 Se1 Yb1 -31.70(12)
N1 Yb1 Se2 Se3 78.7(4)
Se10 Yb1 Se2 Se3 167.39(9)
Se8 Yb1 Se2 Se3 -177.9(3)
Se9 Yb1 Se2 Se3 -7.77(15)
Se1 Yb1 Se2 Se3 -92.14(9)
N1 Yb1 Se2 Yb2 141.8(4)
Se10 Yb1 Se2 Yb2 -129.46(8)
Se8 Yb1 Se2 Yb2 -114.7(3)
Se3 Yb1 Se2 Yb2 63.15(8)
Se9 Yb1 Se2 Yb2 55.39(15)
Se1 Yb1 Se2 Yb2 -28.98(7)
N3 Yb2 Se2 Se3 -173.7(4)
N2 Yb2 Se2 Se3 -86.4(5)
Se4 Yb2 Se2 Se3 -160.2(3)
Se5 Yb2 Se2 Se3 9.33(11)
Se1 Yb2 Se2 Se3 95.10(10)
N3 Yb2 Se2 Yb1 120.8(4)
N2 Yb2 Se2 Yb1 -151.9(5)
Se4 Yb2 Se2 Yb1 134.2(3)
Se3 Yb2 Se2 Yb1 -65.54(9)
Se5 Yb2 Se2 Yb1 -56.20(12)
Se1 Yb2 Se2 Yb1 29.56(7)
Yb1 Se2 Se3 Yb2 95.65(7)
Yb2 Se2 Se3 Yb1 -95.65(7)
N3 Yb2 Se3 Se2 8.4(6)
N2 Yb2 Se3 Se2 89.1(5)
Se4 Yb2 Se3 Se2 172.40(11)
Se5 Yb2 Se3 Se2 -172.99(8)
Se1 Yb2 Se3 Se2 -85.12(10)
N3 Yb2 Se3 Yb1 72.6(6)
N2 Yb2 Se3 Yb1 153.3(5)
Se4 Yb2 Se3 Yb1 -123.46(11)
Se5 Yb2 Se3 Yb1 -108.85(8)
Se1 Yb2 Se3 Yb1 -20.98(7)
Se2 Yb2 Se3 Yb1 64.14(8)
N1 Yb1 Se3 Se2 -97.5(4)
Se10 Yb1 Se3 Se2 -20.17(15)
Se8 Yb1 Se3 Se2 179.02(12)
Se9 Yb1 Se3 Se2 175.56(9)
Se1 Yb1 Se3 Se2 87.43(10)
N1 Yb1 Se3 Yb2 -164.3(4)
Se10 Yb1 Se3 Yb2 -87.02(13)
Se2 Yb1 Se3 Yb2 -66.85(9)
Se8 Yb1 Se3 Yb2 112.16(13)
Se9 Yb1 Se3 Yb2 108.71(8)
Se1 Yb1 Se3 Yb2 20.58(6)
N3 Yb2 Se4 Yb3 -115.3(4)
N2 Yb2 Se4 Yb3 158.0(5)
Se3 Yb2 Se4 Yb3 76.64(14)
Se5 Yb2 Se4 Yb3 60.16(8)
Se1 Yb2 Se4 Yb3 -24.87(7)
Se2 Yb2 Se4 Yb3 -128.7(3)
N4 Yb3 Se4 Yb2 -131.3(5)
N5 Yb3 Se4 Yb2 162.3(5)
N6 Yb3 Se4 Yb2 92.0(4)
Se6 Yb3 Se4 Yb2 93.4(6)
Se7 Yb3 Se4 Yb2 -56.19(12)
Se5 Yb3 Se4 Yb2 -57.93(8)
Se1 Yb3 Se4 Yb2 22.59(7)
N3 Yb2 Se5 Te1 -158.1(8)
N2 Yb2 Se5 Te1 107.2(5)
Se4 Yb2 Se5 Te1 -166.23(11)
Se3 Yb2 Se5 Te1 23.76(9)
Se1 Yb2 Se5 Te1 -69.06(10)
Se2 Yb2 Se5 Te1 16.55(13)
N3 Yb2 Se5 Yb3 -48.5(8)
N2 Yb2 Se5 Yb3 -143.1(5)
Se4 Yb2 Se5 Yb3 -56.58(7)
Se3 Yb2 Se5 Yb3 133.41(7)
Se1 Yb2 Se5 Yb3 40.59(7)
Se2 Yb2 Se5 Yb3 126.21(9)
N4 Yb3 Se5 Te1 -91.2(5)
N5 Yb3 Se5 Te1 -134.6(6)
N6 Yb3 Se5 Te1 120.5(6)
Se4 Yb3 Se5 Te1 167.80(11)
Se6 Yb3 Se5 Te1 -7.75(12)
Se7 Yb3 Se5 Te1 -10.96(8)
Se1 Yb3 Se5 Te1 73.31(9)
N4 Yb3 Se5 Yb2 158.4(5)
N5 Yb3 Se5 Yb2 115.0(6)
N6 Yb3 Se5 Yb2 10.1(6)
Se4 Yb3 Se5 Yb2 57.40(8)
Se6 Yb3 Se5 Yb2 -118.16(9)
Se7 Yb3 Se5 Yb2 -121.36(8)
Se1 Yb3 Se5 Yb2 -37.09(7)
N7 Yb4 Se6 Se7 176.8(4)
N8 Yb4 Se6 Se7 -101.1(5)
Se9 Yb4 Se6 Se7 -8.89(12)
Se1 Yb4 Se6 Se7 87.34(10)
Se8 Yb4 Se6 Se7 -147.0(5)
N7 Yb4 Se6 Yb3 113.2(4)
N8 Yb4 Se6 Yb3 -164.8(5)
Se7 Yb4 Se6 Yb3 -63.66(9)
Se9 Yb4 Se6 Yb3 -72.56(13)
Se1 Yb4 Se6 Yb3 23.68(7)
Se8 Yb4 Se6 Yb3 149.3(5)
N4 Yb3 Se6 Se7 71.7(5)
N5 Yb3 Se6 Se7 138.3(5)
N6 Yb3 Se6 Se7 -151.5(4)
Se4 Yb3 Se6 Se7 -152.9(5)
Se5 Yb3 Se6 Se7 -4.03(11)
Se1 Yb3 Se6 Se7 -82.01(9)
N4 Yb3 Se6 Yb4 132.4(5)
N5 Yb3 Se6 Yb4 -161.1(5)
N6 Yb3 Se6 Yb4 -90.9(4)
Se4 Yb3 Se6 Yb4 -92.3(6)
Se7 Yb3 Se6 Yb4 60.61(9)
Se5 Yb3 Se6 Yb4 56.58(11)
Se1 Yb3 Se6 Yb4 -21.40(7)
Yb3 Se6 Se7 Yb4 99.13(7)
Yb4 Se6 Se7 Yb3 -99.13(7)
N7 Yb4 Se7 Se6 -4.7(6)
N8 Yb4 Se7 Se6 84.0(5)
Se9 Yb4 Se7 Se6 173.85(8)
Se1 Yb4 Se7 Se6 -94.94(10)
Se8 Yb4 Se7 Se6 173.24(10)
N7 Yb4 Se7 Yb3 58.6(6)
N8 Yb4 Se7 Yb3 147.3(5)
Se9 Yb4 Se7 Yb3 -122.81(8)
Se1 Yb4 Se7 Yb3 -31.60(7)
Se6 Yb4 Se7 Yb3 63.34(9)
Se8 Yb4 Se7 Yb3 -123.43(10)
N4 Yb3 Se7 Se6 -103.7(4)
N5 Yb3 Se7 Se6 -53.9(6)
N6 Yb3 Se7 Se6 37.0(5)
Se4 Yb3 Se7 Se6 175.09(10)
Se5 Yb3 Se7 Se6 176.65(9)
Se1 Yb3 Se7 Se6 93.43(10)
N4 Yb3 Se7 Yb4 -168.4(4)
N5 Yb3 Se7 Yb4 -118.6(6)
N6 Yb3 Se7 Yb4 -27.7(5)
Se4 Yb3 Se7 Yb4 110.43(11)
Se6 Yb3 Se7 Yb4 -64.67(9)
Se5 Yb3 Se7 Yb4 111.98(8)
Se1 Yb3 Se7 Yb4 28.76(6)
N1 Yb1 Se8 Se9 -84.3(4)
Se10 Yb1 Se8 Se9 -171.92(10)
Se2 Yb1 Se8 Se9 172.7(3)
Se3 Yb1 Se8 Se9 -4.49(15)
Se1 Yb1 Se8 Se9 87.18(10)
N1 Yb1 Se8 Yb4 -147.2(4)
Se10 Yb1 Se8 Yb4 125.14(9)
Se2 Yb1 Se8 Yb4 109.7(3)
Se3 Yb1 Se8 Yb4 -67.42(14)
Se9 Yb1 Se8 Yb4 -62.94(9)
Se1 Yb1 Se8 Yb4 24.24(7)
N7 Yb4 Se8 Se9 179.4(4)
N8 Yb4 Se8 Se9 97.0(5)
Se7 Yb4 Se8 Se9 0.80(12)
Se1 Yb4 Se8 Se9 -90.83(10)
Se6 Yb4 Se8 Se9 143.3(5)
N7 Yb4 Se8 Yb1 -114.7(4)
N8 Yb4 Se8 Yb1 162.9(5)
Se7 Yb4 Se8 Yb1 66.71(12)
Se9 Yb4 Se8 Yb1 65.91(9)
Se1 Yb4 Se8 Yb1 -24.92(7)
Se6 Yb4 Se8 Yb1 -150.8(5)
Yb1 Se8 Se9 Yb4 -95.39(8)
Yb4 Se8 Se9 Yb1 95.39(8)
N7 Yb4 Se9 Se8 -0.8(6)
N8 Yb4 Se9 Se8 -80.0(5)
Se7 Yb4 Se9 Se8 -179.43(8)
Se1 Yb4 Se9 Se8 90.21(9)
Se6 Yb4 Se9 Se8 -172.38(10)
N7 Yb4 Se9 Yb1 -65.1(6)
N8 Yb4 Se9 Yb1 -144.3(5)
Se7 Yb4 Se9 Yb1 116.30(8)
Se1 Yb4 Se9 Yb1 25.94(7)
Se6 Yb4 Se9 Yb1 123.35(10)
Se8 Yb4 Se9 Yb1 -64.27(8)
N1 Yb1 Se9 Se8 96.2(4)
Se10 Yb1 Se9 Se8 9.17(12)
Se2 Yb1 Se9 Se8 -176.58(12)
Se3 Yb1 Se9 Se8 177.42(9)
Se1 Yb1 Se9 Se8 -92.10(10)
N1 Yb1 Se9 Yb4 163.0(4)
Se10 Yb1 Se9 Yb4 76.02(11)
Se2 Yb1 Se9 Yb4 -109.73(13)
Se8 Yb1 Se9 Yb4 66.85(9)
Se3 Yb1 Se9 Yb4 -115.73(8)
Se1 Yb1 Se9 Yb4 -25.25(7)
Yb2 Se5 Te1 C1 -164.8(6)
Yb3 Se5 Te1 C1 105.1(6)
N1 Yb1 Se10 Te2 94.4(4)
Se2 Yb1 Se10 Te2 4.21(12)
Se8 Yb1 Se10 Te2 -171.73(13)
Se3 Yb1 Se10 Te2 19.61(19)
Se9 Yb1 Se10 Te2 -179.07(10)
Se1 Yb1 Se10 Te2 -84.59(13)
Yb1 Se10 Te2 C7 111.2(8)
Se5 Te1 C1 C2 142.1(19)
Se5 Te1 C1 C6 -38.9(19)
C6 C1 C2 C3 2(4)
Te1 C1 C2 C3 -179(2)
C1 C2 C3 C4 -2(4)
C2 C3 C4 C5 2(5)
C3 C4 C5 C6 -2(4)
C2 C1 C6 C5 -2(4)
Te1 C1 C6 C5 178.9(18)
C4 C5 C6 C1 2(4)
Se10 Te2 C7 C12 -33(3)
Se10 Te2 C7 C8 144(2)
C12 C7 C8 C9 -3(4)
Te2 C7 C8 C9 179(2)
C7 C8 C9 C10 3(6)
C8 C9 C10 C11 -1(6)
C9 C10 C11 C12 -1(6)
C8 C7 C12 C11 1(5)
Te2 C7 C12 C11 179(2)
C10 C11 C12 C7 1(5)
Se10 Yb1 N1 C13 -69.2(17)
Se2 Yb1 N1 C13 22.9(18)
Se8 Yb1 N1 C13 -142.0(17)
Se3 Yb1 N1 C13 72.7(17)
Se9 Yb1 N1 C13 168.2(18)
Se1 Yb1 N1 C13 105(3)
Se10 Yb1 N1 C17 116.8(18)
Se2 Yb1 N1 C17 -151.1(18)
Se8 Yb1 N1 C17 43.9(18)
Se3 Yb1 N1 C17 -101.4(18)
Se9 Yb1 N1 C17 -5.9(18)
Se1 Yb1 N1 C17 -69(3)
C17 N1 C13 C14 -2(4)
Yb1 N1 C13 C14 -176(2)
N1 C13 C14 C15 4(4)
C13 C14 C15 C16 -5(4)
C14 C15 C16 C17 4(4)
C13 N1 C17 C16 1(4)
Yb1 N1 C17 C16 175(2)
C15 C16 C17 N1 -3(4)
N3 Yb2 N2 C18 -126(2)
Se4 Yb2 N2 C18 -42(2)
Se3 Yb2 N2 C18 101(2)
Se5 Yb2 N2 C18 20(2)
Se1 Yb2 N2 C18 165(3)
Se2 Yb2 N2 C18 151(2)
N3 Yb2 N2 C22 52(2)
Se4 Yb2 N2 C22 136(2)
Se3 Yb2 N2 C22 -81(2)
Se5 Yb2 N2 C22 -162(2)
Se1 Yb2 N2 C22 -17(6)
Se2 Yb2 N2 C22 -30(2)
C22 N2 C18 C19 16(4)
Yb2 N2 C18 C19 -165(2)
N2 C18 C19 C20 -15(5)
C18 C19 C20 C21 6(5)
C19 C20 C21 C22 0(5)
C18 N2 C22 C21 -10(4)
Yb2 N2 C22 C21 171(2)
C20 C21 C22 N2 2(5)
N2 Yb2 N3 C23 -140.3(17)
Se4 Yb2 N3 C23 129.1(17)
Se3 Yb2 N3 C23 -60.6(18)
Se5 Yb2 N3 C23 121.9(16)
Se1 Yb2 N3 C23 33.6(16)
Se2 Yb2 N3 C23 -54.1(16)
N2 Yb2 N3 C27 38.5(15)
Se4 Yb2 N3 C27 -52.1(15)
Se3 Yb2 N3 C27 118.2(14)
Se5 Yb2 N3 C27 -59.3(18)
Se1 Yb2 N3 C27 -147.5(15)
Se2 Yb2 N3 C27 124.7(15)
C27 N3 C23 C24 2(3)
Yb2 N3 C23 C24 -179.3(18)
N3 C23 C24 C25 0(4)
C23 C24 C25 C26 -4(3)
C24 C25 C26 C27 6(3)
C23 N3 C27 C26 1(3)
Yb2 N3 C27 C26 -177.8(16)
C25 C26 C27 N3 -5(3)
N5 Yb3 N4 C32 98.7(19)
N6 Yb3 N4 C32 102.2(19)
Se4 Yb3 N4 C32 12.1(19)
Se6 Yb3 N4 C32 -173.1(18)
Se7 Yb3 N4 C32 -124.6(19)
Se5 Yb3 N4 C32 -46.4(18)
Se1 Yb3 N4 C32 -83(2)
N5 Yb3 N4 C28 -83.1(18)
N6 Yb3 N4 C28 -80(2)
Se4 Yb3 N4 C28 -169.7(17)
Se6 Yb3 N4 C28 5.1(18)
Se7 Yb3 N4 C28 53.6(17)
Se5 Yb3 N4 C28 131.8(18)
Se1 Yb3 N4 C28 95.1(19)
C32 N4 C28 C29 -4(4)
Yb3 N4 C28 C29 177.9(19)
N4 C28 C29 C30 4(4)
C28 C29 C30 C31 -6(4)
C29 C30 C31 C32 7(4)
C28 N4 C32 C31 5(4)
Yb3 N4 C32 C31 -177.1(18)
C30 C31 C32 N4 -7(4)
N4 Yb3 N5 C37 -67.1(19)
N6 Yb3 N5 C37 115(2)
Se4 Yb3 N5 C37 26.9(19)
Se6 Yb3 N5 C37 -160.1(19)
Se7 Yb3 N5 C37 -121.5(18)
Se5 Yb3 N5 C37 -20(2)
Se1 Yb3 N5 C37 114.1(18)
N4 Yb3 N5 C33 108.7(19)
N6 Yb3 N5 C33 -68.8(18)
Se4 Yb3 N5 C33 -157.3(18)
Se6 Yb3 N5 C33 15.7(18)
Se7 Yb3 N5 C33 54(2)
Se5 Yb3 N5 C33 155.6(16)
Se1 Yb3 N5 C33 -70.1(19)
C37 N5 C33 C34 -7(4)
Yb3 N5 C33 C34 177.4(18)
N5 C33 C34 C35 8(4)
C33 C34 C35 C36 -6(4)
C34 C35 C36 C37 2(4)
C33 N5 C37 C36 3(4)
Yb3 N5 C37 C36 179(2)
C35 C36 C37 N5 -1(4)
N4 Yb3 N6 C42 91(2)
N5 Yb3 N6 C42 94.8(19)
Se4 Yb3 N6 C42 -176.6(19)
Se6 Yb3 N6 C42 3.6(18)
Se7 Yb3 N6 C42 -24(2)
Se5 Yb3 N6 C42 -136.9(17)
Se1 Yb3 N6 C42 -86.1(19)
N4 Yb3 N6 C38 -90.4(18)
N5 Yb3 N6 C38 -87.1(18)
Se4 Yb3 N6 C38 1.6(17)
Se6 Yb3 N6 C38 -178.3(17)
Se7 Yb3 N6 C38 154.0(15)
Se5 Yb3 N6 C38 41(2)
Se1 Yb3 N6 C38 92.0(17)
C42 N6 C38 C39 3(4)
Yb3 N6 C38 C39 -175(2)
N6 C38 C39 C40 0(4)
C38 C39 C40 C41 -2(4)
C39 C40 C41 C42 0(4)
C38 N6 C42 C41 -5(4)
Yb3 N6 C42 C41 174(2)
C40 C41 C42 N6 3(5)
N8 Yb4 N7 C47 -49.4(18)
Se7 Yb4 N7 C47 46(2)
Se9 Yb4 N7 C47 -131.9(16)
Se1 Yb4 N7 C47 136.5(17)
Se6 Yb4 N7 C47 42.2(17)
Se8 Yb4 N7 C47 -132.6(17)
N8 Yb4 N7 C43 130.3(18)
Se7 Yb4 N7 C43 -134.3(15)
Se9 Yb4 N7 C43 48(2)
Se1 Yb4 N7 C43 -43.8(17)
Se6 Yb4 N7 C43 -138.0(17)
Se8 Yb4 N7 C43 47.2(17)
C47 N7 C43 C44 -4(3)
Yb4 N7 C43 C44 176.5(17)
N7 C43 C44 C45 1(4)
C43 C44 C45 C46 -2(4)
C44 C45 C46 C47 4(5)
C43 N7 C47 C46 6(4)
Yb4 N7 C47 C46 -174.3(19)
C45 C46 C47 N7 -6(4)
N7 Yb4 N8 C48 -51(2)
Se7 Yb4 N8 C48 172(2)
Se9 Yb4 N8 C48 87(2)
Se1 Yb4 N8 C48 -15(5)
Se6 Yb4 N8 C48 -137(2)
Se8 Yb4 N8 C48 37(2)
N7 Yb4 N8 C52 148(2)
Se7 Yb4 N8 C52 10(2)
Se9 Yb4 N8 C52 -75(2)
Se1 Yb4 N8 C52 -176(2)
Se6 Yb4 N8 C52 62(2)
Se8 Yb4 N8 C52 -125(2)
C52 N8 C48 C49 -10(5)
Yb4 N8 C48 C49 -172(2)
N8 C48 C49 C50 5(5)
C48 C49 C50 C51 8(5)
C49 C50 C51 C52 -15(6)
C48 N8 C52 C51 2(5)
Yb4 N8 C52 C51 166(3)
C50 C51 C52 N8 9(6)
C57 N9 C53 C54 0.0
N9 C53 C54 C55 0.0
C53 C54 C55 C56 0.0
C54 C55 C56 C57 0.0
C55 C56 C57 N9 0.0
C53 N9 C57 C56 0.0
C62 N10 C58 C59 0.0
N10 C58 C59 C60 0.0
C58 C59 C60 C61 0.0
C59 C60 C61 C62 0.0
C60 C61 C62 N10 0.0
C58 N10 C62 C61 0.0
